data_7207507
loop_
_publ_author_name
'S\/orensen, Thomas Just'
'Hildebrandt, Christoffer B.'
'Elm, Jonas'
'Andreasen, Jens W.'
'Madsen, Anders \/O.'
'Westerlund, Fredrik'
'Laursen, Bo W.'

_publ_section_title
;
 Large area, soft crystalline thin films of
 N,N&#x2032;,N&#x2032;&#x2032;-trialkyltriazatriangulenium salts with
 homeotropic alignment of the discotic cores in a lamellar lattice
;
_journal_issue 11
_journal_name_full 'Journal of Materials Chemistry'
_journal_page_first 4797
_journal_paper_doi 10.1039/c2jm15954f
_journal_volume 22
_journal_year 2012
_chemical_absolute_configuration unk
_chemical_formula_moiety 'C37 H48 N3 +, B F4 -'
_chemical_formula_sum 'C37 H48 B F4 N3'
_chemical_formula_weight 621.23
_chemical_name_common
;N,N',N''-tris(3-methylpentyl)triazatriangulenium
tetrafluoroborate
;
_space_group_IT_number 148
_symmetry_cell_setting hexagonal
_symmetry_Int_Tables_number 148
_symmetry_space_group_name_Hall '-R 3'
_symmetry_space_group_name_H-M 'R -3 :H'
_atom_sites_solution_hydrogens geom
_atom_sites_solution_primary direct
_atom_sites_solution_secondary difmap
_audit_creation_method 'SHELXL-97 and Encifer'
_cell_angle_alpha 90.00
_cell_angle_beta 90.00
_cell_angle_gamma 120.00
_cell_formula_units_Z 6
_cell_length_a 12.570(1)
_cell_length_b 12.570(1)
_cell_length_c 35.496(2)
_cell_measurement_reflns_used 510
_cell_measurement_temperature 122.4(5)
_cell_measurement_theta_max 27.5
_cell_measurement_theta_min 1.96
_cell_volume 4857.1(6)
_computing_cell_refinement 'Nonius Collect postrefinement'
_computing_data_collection 'Nonius Collect suite'
_computing_data_reduction 'Nonius Collect suite'
_computing_structure_refinement 'SHELXL-97 (Sheldrick, 1997)'
_computing_structure_solution Superflip
_diffrn_ambient_temperature 122.4(5)
_diffrn_measured_fraction_theta_full 0.999
_diffrn_measured_fraction_theta_max 0.999
_diffrn_measurement_device_type 'Nonius KappaCCD area-detector'
_diffrn_measurement_method \w
_diffrn_radiation_monochromator graphite
_diffrn_radiation_probe x-ray
_diffrn_radiation_type MoK\a
_diffrn_radiation_wavelength 0.71073
_diffrn_reflns_av_R_equivalents 0.0382
_diffrn_reflns_av_sigmaI/netI 0.0158
_diffrn_reflns_limit_h_max 16
_diffrn_reflns_limit_h_min -16
_diffrn_reflns_limit_k_max 16
_diffrn_reflns_limit_k_min -16
_diffrn_reflns_limit_l_max 46
_diffrn_reflns_limit_l_min -46
_diffrn_reflns_number 35280
_diffrn_reflns_theta_full 27.50
_diffrn_reflns_theta_max 27.50
_diffrn_reflns_theta_min 1.96
_diffrn_source 'fine-focus sealed tube'
_exptl_absorpt_coefficient_mu 0.090
_exptl_absorpt_correction_type none
_exptl_crystal_colour red
_exptl_crystal_density_diffrn 1.274
_exptl_crystal_density_method 'not measured'
_exptl_crystal_description prismatic
_exptl_crystal_F_000 1991
_exptl_crystal_size_max 0.385
_exptl_crystal_size_mid 0.20
_exptl_crystal_size_min 0.15
_refine_diff_density_max 0.631
_refine_diff_density_min -0.405
_refine_diff_density_rms 0.082
_refine_ls_extinction_method none
_refine_ls_goodness_of_fit_ref 1.563
_refine_ls_hydrogen_treatment geom
_refine_ls_matrix_type full
_refine_ls_number_parameters 182
_refine_ls_number_reflns 2489
_refine_ls_number_restraints 0
_refine_ls_restrained_S_all 1.563
_refine_ls_R_factor_all 0.1250
_refine_ls_R_factor_gt 0.1003
_refine_ls_shift/su_max 0.000
_refine_ls_shift/su_mean 0.000
_refine_ls_structure_factor_coef Fsqd
_refine_ls_weighting_details 'calc w=1/[\s^2^(Fo^2^)+(0.2000P)^2^+0.0000P] where P=(Fo^2^+2Fc^2^)/3'
_refine_ls_weighting_scheme calc
_refine_ls_wR_factor_gt 0.3425
_refine_ls_wR_factor_ref 0.3734
_reflns_number_gt 1739
_reflns_number_total 2489
_reflns_threshold_expression >2sigma(I)
_cod_data_source_file c2jm15954f.txt
_cod_data_source_block tata
_cod_original_sg_symbol_H-M 'R -3'
_cod_database_code 7207507

loop_
_symmetry_equiv_pos_as_xyz
'x, y, z'
'-y, x-y, z'
'-x+y, -x, z'
'x+2/3, y+1/3, z+1/3'
'-y+2/3, x-y+1/3, z+1/3'
'-x+y+2/3, -x+1/3, z+1/3'
'x+1/3, y+2/3, z+2/3'
'-y+1/3, x-y+2/3, z+2/3'
'-x+y+1/3, -x+2/3, z+2/3'
'-x, -y, -z'
'y, -x+y, -z'
'x-y, x, -z'
'-x+2/3, -y+1/3, -z+1/3'
'y+2/3, -x+y+1/3, -z+1/3'
'x-y+2/3, x+1/3, -z+1/3'
'-x+1/3, -y+2/3, -z+2/3'
'y+1/3, -x+y+2/3, -z+2/3'
'x-y+1/3, x+2/3, -z+2/3'

loop_
_atom_site_label
_atom_site_type_symbol
_atom_site_fract_x
_atom_site_fract_y
_atom_site_fract_z
_atom_site_U_iso_or_equiv
_atom_site_adp_type
_atom_site_occupancy
_atom_site_symmetry_multiplicity
_atom_site_calc_flag
_atom_site_refinement_flags
_atom_site_disorder_assembly
_atom_site_disorder_group
N N 0.34009(17) 0.44671(15) 0.11800(5) 0.0340(6) Uani 1 1 d . B .
C1 C 0.3333 0.6667 0.11808(9) 0.0237(8) Uani 1 3 d S . .
C2 C 0.22288(17) 0.55271(17) 0.11830(6) 0.0268(6) Uani 1 1 d . . .
C3 C 0.10773(18) 0.54990(19) 0.11887(6) 0.0315(6) Uani 1 1 d . . .
C4 C -0.0009(2) 0.4368(2) 0.12044(7) 0.0433(7) Uani 1 1 d . . .
H4 H -0.0768 0.4328 0.1209 0.052 Uiso 1 1 calc R . .
C5 C 0.0068(2) 0.3300(2) 0.12132(7) 0.0485(8) Uani 1 1 d . . .
H5 H -0.0660 0.2551 0.1229 0.058 Uiso 1 1 calc R . .
C6 C 0.1160(2) 0.3288(2) 0.12004(7) 0.0434(7) Uani 1 1 d . . .
H6 H 0.1161 0.2548 0.1200 0.052 Uiso 1 1 calc R . .
C7 C 0.22702(18) 0.44133(18) 0.11882(6) 0.0315(6) Uani 1 1 d . . .
C8 C 0.3424(3) 0.3299(2) 0.11603(8) 0.0548(8) Uani 1 1 d . . .
H8A H 0.2891 0.2739 0.1353 0.066 Uiso 1 1 calc R A 1
H8B H 0.4252 0.3459 0.1207 0.066 Uiso 1 1 calc R A 1
C9A C 0.2987(6) 0.2699(5) 0.07653(17) 0.0411(15) Uani 0.458(6) 1 d P B 1
H9A1 H 0.2617 0.1814 0.0786 0.049 Uiso 0.458(6) 1 calc PR B 1
H9A2 H 0.2373 0.2879 0.0668 0.049 Uiso 0.458(6) 1 calc PR B 1
C10A C 0.4071(7) 0.3197(5) 0.05000(18) 0.0465(16) Uani 0.458(6) 1 d P B 1
H10A H 0.4517 0.4095 0.0519 0.056 Uiso 0.458(6) 1 calc PR B 1
C11A C 0.4971(7) 0.2735(7) 0.0599(2) 0.067(2) Uani 0.458(6) 1 d P B 1
H11A H 0.5208 0.2909 0.0859 0.100 Uiso 0.458(6) 1 calc PR B 1
H11B H 0.5688 0.3145 0.0442 0.100 Uiso 0.458(6) 1 calc PR B 1
H11C H 0.4576 0.1865 0.0557 0.100 Uiso 0.458(6) 1 calc PR B 1
C9B C 0.3977(8) 0.3151(5) 0.0781(2) 0.074(2) Uani 0.542(6) 1 d P B 2
H9B1 H 0.4664 0.3937 0.0705 0.089 Uiso 0.542(6) 1 calc PR B 2
H9B2 H 0.4272 0.2577 0.0814 0.089 Uiso 0.542(6) 1 calc PR B 2
C10B C 0.2989(12) 0.2682(9) 0.0481(2) 0.100(3) Uani 0.542(6) 1 d P B 2
H10B H 0.2614 0.3203 0.0486 0.120 Uiso 0.542(6) 1 calc PR B 2
C11B C 0.1968(9) 0.1358(8) 0.0547(2) 0.104(3) Uani 0.542(6) 1 d P B 2
H11D H 0.2309 0.0825 0.0544 0.157 Uiso 0.542(6) 1 calc PR B 2
H11E H 0.1361 0.1119 0.0352 0.157 Uiso 0.542(6) 1 calc PR B 2
H11F H 0.1592 0.1300 0.0788 0.157 Uiso 0.542(6) 1 calc PR B 2
C12 C 0.3601(6) 0.2838(5) 0.00854(11) 0.1155(17) Uani 1 1 d . . .
H12A H 0.3092 0.1952 0.0069 0.139 Uiso 1 1 calc R B 1
H12B H 0.3094 0.3193 0.0022 0.139 Uiso 1 1 calc R B 1
C13 C 0.4594(9) 0.3251(9) -0.01852(19) 0.243(6) Uani 1 1 d . B .
H13A H 0.5317 0.3945 -0.0084 0.365 Uiso 1 1 calc R . .
H13B H 0.4362 0.3485 -0.0415 0.365 Uiso 1 1 calc R . .
H13C H 0.4761 0.2598 -0.0236 0.365 Uiso 1 1 calc R . .
B B 0.0000 0.0000 0.16334(17) 0.0462(13) Uani 1 3 d S . .
F1 F 0.12248(18) 0.06520(19) 0.16500(12) 0.0669(9) Uani 0.75 1 d P . .
F2 F 0.0756(8) 0.0438(6) 0.1318(3) 0.107(3) Uani 0.33 1 d P . .
F3 F 0.0780(10) 0.0348(7) 0.1954(3) 0.088(3) Uani 0.25 1 d P . .

loop_
_atom_site_aniso_label
_atom_site_aniso_U_11
_atom_site_aniso_U_22
_atom_site_aniso_U_33
_atom_site_aniso_U_23
_atom_site_aniso_U_13
_atom_site_aniso_U_12
N 0.0408(11) 0.0280(10) 0.0385(11) -0.0049(7) -0.0014(7) 0.0212(8)
C1 0.0250(11) 0.0250(11) 0.0211(15) 0.000 0.000 0.0125(5)
C2 0.0266(11) 0.0265(11) 0.0257(12) -0.0035(7) -0.0031(7) 0.0120(8)
C3 0.0258(11) 0.0314(11) 0.0334(12) -0.0028(8) -0.0045(8) 0.0115(9)
C4 0.0231(11) 0.0410(13) 0.0538(15) -0.0059(11) -0.0058(9) 0.0071(10)
C5 0.0349(13) 0.0322(12) 0.0583(16) -0.0062(10) -0.0033(10) 0.0016(10)
C6 0.0418(14) 0.0243(11) 0.0549(15) -0.0062(10) -0.0050(10) 0.0097(10)
C7 0.0315(11) 0.0248(11) 0.0352(12) -0.0039(7) -0.0023(8) 0.0119(9)
C8 0.081(2) 0.0389(14) 0.0588(17) -0.0018(11) 0.0094(13) 0.0406(14)
C9A 0.045(3) 0.029(2) 0.052(4) -0.003(2) -0.004(3) 0.020(2)
C10A 0.068(4) 0.040(3) 0.041(3) -0.004(2) 0.003(3) 0.034(3)
C11A 0.080(5) 0.077(5) 0.065(4) 0.001(3) 0.013(3) 0.056(4)
C9B 0.110(7) 0.045(3) 0.076(5) 0.004(3) 0.040(4) 0.045(4)
C10B 0.159(11) 0.111(7) 0.055(5) -0.004(4) -0.010(5) 0.086(7)
C11B 0.141(7) 0.094(6) 0.098(5) -0.047(4) -0.064(5) 0.073(6)
C12 0.179(5) 0.140(4) 0.055(2) -0.011(2) 0.013(3) 0.100(4)
C13 0.396(17) 0.176(8) 0.098(5) -0.012(4) 0.040(7) 0.099(8)
B 0.0257(13) 0.0257(13) 0.087(4) 0.000 0.000 0.0128(7)
F1 0.0268(11) 0.0359(12) 0.134(3) -0.0080(15) -0.0045(13) 0.0128(9)
F2 0.158(7) 0.070(4) 0.129(6) 0.048(4) 0.095(5) 0.084(5)
F3 0.101(6) 0.047(5) 0.127(8) -0.037(5) -0.070(6) 0.044(5)

loop_
_atom_type_symbol
_atom_type_description
_atom_type_scat_dispersion_real
_atom_type_scat_dispersion_imag
_atom_type_scat_source
C C 0.0033 0.0016 'International Tables Vol C Tables 4.2.6.8 and 6.1.1.4'
N N 0.0061 0.0033 'International Tables Vol C Tables 4.2.6.8 and 6.1.1.4'
F F 0.0171 0.0103 'International Tables Vol C Tables 4.2.6.8 and 6.1.1.4'
B B 0.0013 0.0007 'International Tables Vol C Tables 4.2.6.8 and 6.1.1.4'
H H 0.0000 0.0000 'International Tables Vol C Tables 4.2.6.8 and 6.1.1.4'

loop_
_geom_angle_atom_site_label_1
_geom_angle_atom_site_label_2
_geom_angle_atom_site_label_3
_geom_angle
_geom_angle_site_symmetry_1
_geom_angle_site_symmetry_3
C7 N C3 121.87(15) . 2_665
C7 N C8 118.58(18) . .
C3 N C8 119.55(19) 2_665 .
C2 C1 C2 119.997(5) 3_565 2_665
C2 C1 C2 119.996(4) 3_565 .
C2 C1 C2 119.997(4) 2_665 .
C1 C2 C7 119.74(15) . .
C1 C2 C3 119.68(15) . .
C7 C2 C3 120.56(17) . .
N C3 C4 121.55(19) 3_565 .
N C3 C2 119.24(17) 3_565 .
C4 C3 C2 119.21(19) . .
C5 C4 C3 118.6(2) . .
C5 C4 H4 120.7 . .
C3 C4 H4 120.7 . .
C6 C5 C4 123.92(19) . .
C6 C5 H5 118.0 . .
C4 C5 H5 118.0 . .
C5 C6 C7 118.8(2) . .
C5 C6 H6 120.6 . .
C7 C6 H6 120.6 . .
N C7 C6 121.73(18) . .
N C7 C2 119.36(16) . .
C6 C7 C2 118.90(18) . .
N C8 C9A 110.2(3) . .
N C8 C9B 112.7(3) . .
C9A C8 C9B 40.5(3) . .
N C8 H8A 109.6 . .
C9A C8 H8A 109.6 . .
C9B C8 H8A 135.0 . .
N C8 H8B 109.6 . .
C9A C8 H8B 109.6 . .
C9B C8 H8B 71.2 . .
H8A C8 H8B 108.1 . .
C10A C9A C8 109.5(5) . .
C10A C9A H9A1 109.8 . .
C8 C9A H9A1 109.8 . .
C10A C9A H9A2 109.8 . .
C8 C9A H9A2 109.8 . .
H9A1 C9A H9A2 108.2 . .
C9A C10A C11A 112.4(5) . .
C9A C10A C12 109.5(6) . .
C11A C10A C12 110.2(5) . .
C9A C10A H10A 108.2 . .
C11A C10A H10A 108.2 . .
C12 C10A H10A 108.2 . .
C10B C9B C8 108.9(7) . .
C10B C9B H9B1 109.9 . .
C8 C9B H9B1 109.9 . .
C10B C9B H9B2 109.9 . .
C8 C9B H9B2 109.9 . .
H9B1 C9B H9B2 108.3 . .
C9B C10B C11B 113.3(6) . .
C9B C10B C12 109.0(9) . .
C11B C10B C12 111.5(6) . .
C9B C10B H10B 107.6 . .
C11B C10B H10B 107.6 . .
C12 C10B H10B 107.6 . .
C10B C11B H11D 109.5 . .
C10B C11B H11E 109.5 . .
H11D C11B H11E 109.5 . .
C10B C11B H11F 109.5 . .
H11D C11B H11F 109.5 . .
H11E C11B H11F 109.5 . .
C13 C12 C10A 112.7(6) . .
C13 C12 C10B 157.0(7) . .
C10A C12 C10B 44.3(4) . .
C13 C12 H12A 109.0 . .
C10A C12 H12A 109.0 . .
C10B C12 H12A 84.9 . .
C13 C12 H12B 109.0 . .
C10A C12 H12B 109.0 . .
C10B C12 H12B 82.6 . .
H12A C12 H12B 107.8 . .
C12 C13 H13A 109.5 . .
C12 C13 H13B 109.5 . .
H13A C13 H13B 109.5 . .
C12 C13 H13C 109.5 . .
H13A C13 H13C 109.5 . .
H13B C13 H13C 109.5 . .
F1 B F1 119.80(5) 3 2
F1 B F1 119.80(5) 3 .
F1 B F1 119.81(5) 2 .
F1 B F2 107.7(4) 3 2
F1 B F2 56.2(5) 2 2
F1 B F2 111.1(4) . 2
F1 B F2 56.2(5) 3 3
F1 B F2 111.1(4) 2 3
F1 B F2 107.7(4) . 3
F2 B F2 61.9(8) 2 3
F1 B F2 111.1(4) 3 .
F1 B F2 107.7(4) 2 .
F1 B F2 56.2(5) . .
F2 B F2 61.9(8) 2 .
F2 B F2 61.9(8) 3 .
F1 B F3 102.1(5) 3 .
F1 B F3 108.3(5) 2 .
F1 B F3 50.9(5) . .
F2 B F3 150.2(5) 2 .
F2 B F3 140.6(5) 3 .
F2 B F3 107.1(7) . .
F1 B F3 50.9(5) 3 3
F1 B F3 102.1(5) 2 3
F1 B F3 108.3(5) . 3
F2 B F3 140.6(5) 2 3
F2 B F3 107.1(7) 3 3
F2 B F3 150.2(5) . 3
F3 B F3 62.5(9) . 3
F1 B F3 108.3(5) 3 2
F1 B F3 50.9(5) 2 2
F1 B F3 102.1(5) . 2
F2 B F3 107.1(7) 2 2
F2 B F3 150.2(5) 3 2
F2 B F3 140.6(5) . 2
F3 B F3 62.5(9) . 2
F3 B F3 62.5(9) 3 2
F3 F1 F2 132.3(5) . .
F3 F1 B 68.3(5) . .
F2 F1 B 64.1(4) . .
F1 F2 B 59.7(4) . .
F1 F2 F2 111.6(3) . 2
B F2 F2 59.1(4) . 2
F1 F2 F2 108.2(4) . 3
B F2 F2 59.1(4) . 3
F2 F2 F2 60.001(1) 2 3
F1 F3 B 60.9(5) . .
F1 F3 F3 113.9(4) . 3
B F3 F3 58.8(5) . 3
F1 F3 F3 107.0(5) . 2
B F3 F3 58.8(5) . 2
F3 F3 F3 59.999(1) 3 2

loop_
_geom_bond_atom_site_label_1
_geom_bond_atom_site_label_2
_geom_bond_distance
_geom_bond_site_symmetry_2
N C7 1.389(3) .
N C3 1.390(3) 2_665
N C8 1.485(3) .
C1 C2 1.4109(19) 3_565
C1 C2 1.4109(19) 2_665
C1 C2 1.4109(19) .
C2 C7 1.427(3) .
C2 C3 1.430(3) .
C3 N 1.390(2) 3_565
C3 C4 1.395(3) .
C4 C5 1.393(4) .
C4 H4 0.9300 .
C5 C6 1.382(4) .
C5 H5 0.9300 .
C6 C7 1.406(3) .
C6 H6 0.9300 .
C8 C9A 1.557(7) .
C8 C9B 1.568(7) .
C8 H8A 0.9700 .
C8 H8B 0.9700 .
C9A C10A 1.511(10) .
C9A H9A1 0.9700 .
C9A H9A2 0.9700 .
C10A C11A 1.549(9) .
C10A C12 1.566(8) .
C10A H10A 0.9800 .
C11A H11A 0.9600 .
C11A H11B 0.9600 .
C11A H11C 0.9600 .
C9B C10B 1.514(14) .
C9B H9B1 0.9700 .
C9B H9B2 0.9700 .
C10B C11B 1.528(14) .
C10B C12 1.566(10) .
C10B H10B 0.9800 .
C11B H11D 0.9600 .
C11B H11E 0.9600 .
C11B H11F 0.9600 .
C12 C13 1.450(10) .
C12 H12A 0.9700 .
C12 H12B 0.9700 .
C13 H13A 0.9600 .
C13 H13B 0.9600 .
C13 H13C 0.9600 .
B F1 1.336(2) 3
B F1 1.336(2) 2
B F1 1.336(2) .
B F2 1.392(8) 2
B F2 1.392(8) 3
B F2 1.392(8) .
B F3 1.420(9) .
B F3 1.420(9) 3
B F3 1.420(9) 2
F1 F3 1.186(12) .
F1 F2 1.286(10) .
F2 F2 1.431(16) 2
F2 F2 1.431(16) 3
F3 F3 1.473(18) 3
F3 F3 1.473(18) 2
